data_4124329
loop_
_publ_author_name
'Ono, Toshikazu'
'Sugimoto, Manabu'
'Hisaeda, Yoshio'

_publ_section_title
;
 Multicomponent Molecular Puzzles for Photofunction Design: Emission Color
 Variation in Lewis Acid-Base Pair Crystals Coupled with Guest-to-Host
 Charge Transfer Excitation.
;
_journal_issue 30
_journal_name_full 'Journal of the American Chemical Society'
_journal_page_first 9519
_journal_page_last 9522
_journal_paper_doi 10.1021/jacs.5b04178
_journal_volume 137
_journal_year 2015
_chemical_formula_moiety 'C60 H12 B2 F30 N4 O4, 2(C8 H10 O)'
_chemical_formula_sum 'C76 H32 B2 F30 N4 O6'
_chemical_formula_weight 1688.67
_space_group_crystal_system monoclinic
_space_group_IT_number 14
_space_group_name_Hall '-P 2yn'
_space_group_name_H-M_alt 'P 1 21/n 1'
_symmetry_space_group_name_Hall '-P 2yn'
_symmetry_space_group_name_H-M 'P 1 21/n 1'
_atom_sites_solution_hydrogens geom
_atom_sites_solution_primary direct
_atom_sites_solution_secondary difmap
_cell_angle_alpha 90
_cell_angle_beta 99.7200(10)
_cell_angle_gamma 90
_cell_formula_units_Z 2
_cell_length_a 11.4404(9)
_cell_length_b 20.9135(16)
_cell_length_c 14.3076(11)
_cell_measurement_reflns_used 7872
_cell_measurement_temperature 100.(2)
_cell_measurement_theta_max 25.6187
_cell_measurement_theta_min 2.3271
_cell_volume 3374.1(5)
_computing_cell_refinement 'SAINT V7.68A (Bruker AXS, 2009)'
_computing_data_reduction 'SAINT V7.68A (Bruker AXS, 2009)'
_computing_structure_refinement 'SHELXL-2013 (Sheldrick, 2013)'
_computing_structure_solution 'SHELXS-97 (Sheldrick, 2008)'
_diffrn_ambient_temperature 100.(2)
_diffrn_detector_area_resol_mean 8.3333
_diffrn_measured_fraction_theta_full 1.000
_diffrn_measured_fraction_theta_max 1.000
_diffrn_radiation_wavelength 0.71073
_diffrn_reflns_av_R_equivalents 0.0546
_diffrn_reflns_av_unetI/netI 0.0407
_diffrn_reflns_limit_h_max 15
_diffrn_reflns_limit_h_min -15
_diffrn_reflns_limit_k_max 28
_diffrn_reflns_limit_k_min -28
_diffrn_reflns_limit_l_max 19
_diffrn_reflns_limit_l_min -19
_diffrn_reflns_number 47201
_diffrn_reflns_theta_full 28.70
_diffrn_reflns_theta_max 28.70
_diffrn_reflns_theta_min 1.74
_exptl_absorpt_coefficient_mu 0.162
_exptl_absorpt_correction_T_max 0.98
_exptl_absorpt_correction_T_min 0.83
_exptl_absorpt_correction_type multi-scan
_exptl_absorpt_process_details 'SADABS V2008/1 (Bruker AXS)'
_exptl_crystal_colour yellow
_exptl_crystal_density_diffrn 1.662
_exptl_crystal_density_method 'not measured'
_exptl_crystal_description block
_exptl_crystal_F_000 1688
_exptl_crystal_size_max 0.440
_exptl_crystal_size_mid 0.150
_exptl_crystal_size_min 0.100
_refine_diff_density_max 0.361
_refine_diff_density_min -0.274
_refine_ls_extinction_method none
_refine_ls_goodness_of_fit_ref 1.003
_refine_ls_hydrogen_treatment constr
_refine_ls_matrix_type full
_refine_ls_number_parameters 534
_refine_ls_number_reflns 8726
_refine_ls_number_restraints 0
_refine_ls_restrained_S_all 1.003
_refine_ls_R_factor_all 0.0738
_refine_ls_R_factor_gt 0.0441
_refine_ls_shift/su_max 0.001
_refine_ls_shift/su_mean 0.000
_refine_ls_structure_factor_coef Fsqd
_refine_ls_weighting_details 'w=1/[\s^2^(Fo^2^)+(0.0443P)^2^+1.7667P] where P=(Fo^2^+2Fc^2^)/3'
_refine_ls_weighting_scheme calc
_refine_ls_wR_factor_gt 0.0976
_refine_ls_wR_factor_ref 0.1140
_reflns_number_gt 6091
_reflns_number_total 8726
_reflns_threshold_expression 'I > 2\s(I)'
_cod_data_source_file ja5b04178_si_008.cif
_cod_data_source_block I
_cod_database_code 4124329

loop_
_space_group_symop_operation_xyz
'x, y, z'
'-x+1/2, y+1/2, -z+1/2'
'-x, -y, -z'
'x-1/2, -y-1/2, z-1/2'

loop_
_atom_site_type_symbol
_atom_site_label
_atom_site_fract_x
_atom_site_fract_y
_atom_site_fract_z
_atom_site_U_iso_or_equiv
_atom_site_adp_type
_atom_site_calc_flag
_atom_site_refinement_flags_adp
_atom_site_refinement_flags_posn
_atom_site_occupancy
B B1 0.28302(17) 0.82630(9) 0.95281(13) 0.0187(4) Uani d . . 1
C C1 0.46573(15) 1.01418(8) 0.71233(12) 0.0216(4) Uani d . . 1
C C2 0.46672(15) 1.03416(8) 0.61308(12) 0.0204(3) Uani d . . 1
C C3 0.43732(16) 1.09609(9) 0.58599(13) 0.0247(4) Uani d . . 1
H H3 0.4148 1.1253 0.6306 0.03 Uiso calc U R 1
C C4 0.55965(16) 0.88374(8) 0.50705(13) 0.0248(4) Uani d . . 1
H H4 0.5794 0.8408 0.525 0.03 Uiso calc U R 1
C C5 0.52811(15) 0.92586(8) 0.57253(12) 0.0208(3) Uani d . . 1
C C6 0.52389(16) 0.90311(8) 0.66993(13) 0.0230(4) Uani d . . 1
C C7 0.49851(14) 0.98979(8) 0.54697(12) 0.0193(3) Uani d . . 1
C C8 0.48203(14) 0.88857(8) 1.00810(12) 0.0205(3) Uani d . . 1
H H8 0.4792 0.8739 1.0705 0.025 Uiso calc U R 1
C C9 0.57419(15) 0.92722(9) 0.99322(13) 0.0245(4) Uani d . . 1
H H9 0.6342 0.939 1.0446 0.029 Uiso calc U R 1
C C10 0.57848(15) 0.94880(9) 0.90220(13) 0.0247(4) Uani d . . 1
H H10 0.64 0.9766 0.8903 0.03 Uiso calc U R 1
C C11 0.49133(15) 0.92897(8) 0.82935(12) 0.0201(3) Uani d . . 1
C C12 0.40171(15) 0.88954(8) 0.84744(12) 0.0197(3) Uani d . . 1
H H12 0.3434 0.8753 0.7964 0.024 Uiso calc U R 1
C C1A 0.29993(15) 0.80432(8) 1.06416(12) 0.0203(3) Uani d . . 1
C C2A 0.31048(16) 0.74252(9) 1.09978(13) 0.0244(4) Uani d . . 1
C C3A 0.31652(18) 0.72749(9) 1.19507(14) 0.0310(4) Uani d . . 1
C C4A 0.31232(19) 0.77537(10) 1.25969(13) 0.0339(5) Uani d . . 1
C C5A 0.30071(17) 0.83745(9) 1.22894(13) 0.0290(4) Uani d . . 1
C C6A 0.29440(16) 0.85037(8) 1.13373(12) 0.0224(4) Uani d . . 1
C C7A 0.16025(15) 0.86888(8) 0.93393(11) 0.0193(3) Uani d . . 1
C C8A 0.05616(16) 0.84032(8) 0.95209(13) 0.0234(4) Uani d . . 1
C C9A -0.05121(16) 0.87109(9) 0.94560(14) 0.0283(4) Uani d . . 1
C C10A -0.05912(16) 0.93393(10) 0.91663(15) 0.0319(4) Uani d . . 1
C C11A 0.03982(17) 0.96492(9) 0.89766(14) 0.0273(4) Uani d . . 1
C C12A 0.14654(15) 0.93260(8) 0.90862(12) 0.0206(3) Uani d . . 1
C C13A 0.28617(15) 0.76867(8) 0.87563(12) 0.0211(3) Uani d . . 1
C C14A 0.39060(17) 0.73437(9) 0.87701(13) 0.0247(4) Uani d . . 1
C C15A 0.40793(19) 0.68860(9) 0.81143(14) 0.0316(4) Uani d . . 1
C C16A 0.3155(2) 0.67439(9) 0.73861(13) 0.0335(5) Uani d . . 1
C C17A 0.21078(18) 0.70674(9) 0.73343(13) 0.0297(4) Uani d . . 1
C C18A 0.19746(16) 0.75284(8) 0.80027(13) 0.0241(4) Uani d . . 1
F F2A 0.31283(10) 0.69196(5) 1.04127(8) 0.0312(3) Uani d . . 1
F F3A 0.32820(12) 0.66644(6) 1.22405(8) 0.0427(3) Uani d . . 1
F F4A 0.31956(14) 0.76193(7) 1.35191(8) 0.0519(4) Uani d . . 1
F F5A 0.29641(12) 0.88522(6) 1.29139(8) 0.0403(3) Uani d . . 1
F F6A 0.28346(9) 0.91290(5) 1.10908(7) 0.0261(2) Uani d . . 1
F F8A 0.05861(9) 0.77798(5) 0.97801(8) 0.0302(3) Uani d . . 1
F F9A -0.14677(10) 0.84162(6) 0.96759(9) 0.0419(3) Uani d . . 1
F F10A -0.16213(10) 0.96560(6) 0.90916(11) 0.0519(4) Uani d . . 1
F F11A 0.03338(10) 1.02666(5) 0.87145(9) 0.0383(3) Uani d . . 1
F F12A 0.24018(9) 0.96901(5) 0.89456(7) 0.0258(2) Uani d . . 1
F F14A 0.48372(9) 0.74598(5) 0.94696(8) 0.0315(3) Uani d . . 1
F F15A 0.51188(12) 0.65796(6) 0.81735(9) 0.0451(3) Uani d . . 1
F F16A 0.32917(14) 0.63013(6) 0.67375(9) 0.0500(4) Uani d . . 1
F F17A 0.12123(11) 0.69485(6) 0.66180(8) 0.0408(3) Uani d . . 1
F F18A 0.09183(9) 0.78274(5) 0.78617(8) 0.0317(3) Uani d . . 1
N N1 0.49276(13) 0.94947(7) 0.73345(10) 0.0203(3) Uani d . . 1
N N2 0.39528(12) 0.87070(7) 0.93685(10) 0.0183(3) Uani d . . 1
O O1 0.44410(12) 1.05018(6) 0.77353(9) 0.0279(3) Uani d . . 1
O O2 0.54630(13) 0.84877(6) 0.69667(9) 0.0312(3) Uani d . . 1
C C2S 0.16558(18) 0.99741(11) 0.45850(16) 0.0368(5) Uani d . . 1
C C6S 0.21421(17) 0.91913(10) 0.58292(14) 0.0313(4) Uani d . . 1
C C7S 0.20498(17) 0.93601(10) 0.48842(14) 0.0320(4) Uani d . . 1
H H7S 0.2253 0.9061 0.4439 0.038 Uiso calc U R 1
C C3S 0.1356(2) 1.04020(11) 0.52397(18) 0.0433(5) Uani d . . 1
H H3S 0.1091 1.0819 0.5043 0.052 Uiso calc U R 1
C C8S 0.2761(2) 0.81246(10) 0.55504(15) 0.0390(5) Uani d . . 1
H H8S1 0.2015 0.8023 0.5131 0.058 Uiso calc U R 1
H H8S2 0.3064 0.774 0.5902 0.058 Uiso calc U R 1
H H8S3 0.3343 0.8275 0.517 0.058 Uiso calc U R 1
C C5S 0.18346(19) 0.96264(11) 0.64764(15) 0.0376(5) Uani d . . 1
H H5S 0.1895 0.9511 0.7125 0.045 Uiso calc U R 1
C C4S 0.1441(2) 1.02281(11) 0.61772(18) 0.0440(6) Uani d . . 1
H H4S 0.1226 1.0525 0.6622 0.053 Uiso calc U R 1
C C1S 0.1557(2) 1.01506(13) 0.35518(18) 0.0513(6) Uani d . . 1
H H1S1 0.1078 1.0539 0.3424 0.077 Uiso calc U R 1
H H1S2 0.1177 0.98 0.3158 0.077 Uiso calc U R 1
H H1S3 0.235 1.0227 0.3403 0.077 Uiso calc U R 1
O O1S 0.25591(14) 0.86121(7) 0.62014(10) 0.0394(4) Uani d . . 1

loop_
_atom_site_aniso_label
_atom_site_aniso_U_11
_atom_site_aniso_U_22
_atom_site_aniso_U_33
_atom_site_aniso_U_12
_atom_site_aniso_U_13
_atom_site_aniso_U_23
B1 0.0203(9) 0.0169(9) 0.0180(9) -0.0019(7) 0.0003(7) 0.0011(7)
C1 0.0207(8) 0.0204(9) 0.0242(9) -0.0021(7) 0.0048(7) -0.0014(7)
C2 0.0213(8) 0.0187(8) 0.0223(8) -0.0012(6) 0.0066(7) -0.0033(7)
C3 0.0294(10) 0.0210(9) 0.0255(9) 0.0022(7) 0.0095(7) -0.0045(7)
C4 0.0291(10) 0.0183(8) 0.0280(9) 0.0024(7) 0.0081(7) -0.0007(7)
C5 0.0207(8) 0.0197(8) 0.0225(8) -0.0006(7) 0.0051(7) -0.0020(7)
C6 0.0228(9) 0.0209(9) 0.0258(9) -0.0004(7) 0.0056(7) -0.0030(7)
C7 0.0167(8) 0.0183(8) 0.0233(9) -0.0020(6) 0.0044(6) -0.0018(7)
C8 0.0187(8) 0.0212(8) 0.0193(8) 0.0025(6) -0.0029(6) -0.0007(7)
C9 0.0176(8) 0.0259(9) 0.0277(9) -0.0007(7) -0.0026(7) -0.0040(7)
C10 0.0189(8) 0.0250(9) 0.0304(10) -0.0026(7) 0.0048(7) -0.0012(7)
C11 0.0200(8) 0.0197(8) 0.0208(8) 0.0022(6) 0.0042(7) -0.0008(7)
C12 0.0179(8) 0.0201(8) 0.0200(8) 0.0012(6) 0.0005(6) -0.0020(7)
C1A 0.0199(8) 0.0198(8) 0.0195(8) -0.0003(6) -0.0013(6) 0.0017(7)
C2A 0.0262(9) 0.0220(9) 0.0239(9) 0.0001(7) 0.0012(7) -0.0011(7)
C3A 0.0370(11) 0.0263(10) 0.0286(10) 0.0018(8) 0.0021(8) 0.0112(8)
C4A 0.0430(12) 0.0396(12) 0.0184(9) 0.0032(9) 0.0032(8) 0.0076(8)
C5A 0.0326(10) 0.0321(10) 0.0215(9) 0.0018(8) 0.0025(8) -0.0046(8)
C6A 0.0245(9) 0.0203(9) 0.0211(8) 0.0013(7) 0.0003(7) 0.0022(7)
C7A 0.0201(8) 0.0216(8) 0.0154(8) -0.0012(6) 0.0006(6) -0.0031(6)
C8A 0.0249(9) 0.0194(9) 0.0256(9) -0.0022(7) 0.0030(7) -0.0033(7)
C9A 0.0205(9) 0.0312(10) 0.0337(10) -0.0059(7) 0.0064(8) -0.0100(8)
C10A 0.0183(9) 0.0320(10) 0.0441(12) 0.0061(8) 0.0015(8) -0.0115(9)
C11A 0.0295(10) 0.0196(9) 0.0312(10) 0.0038(7) 0.0006(8) -0.0015(7)
C12A 0.0196(8) 0.0214(9) 0.0201(8) -0.0017(7) 0.0014(7) -0.0010(7)
C13A 0.0242(9) 0.0189(8) 0.0196(8) -0.0030(7) 0.0020(7) 0.0005(7)
C14A 0.0295(10) 0.0220(9) 0.0217(9) 0.0001(7) 0.0019(7) 0.0009(7)
C15A 0.0397(11) 0.0263(10) 0.0302(10) 0.0098(8) 0.0102(9) 0.0023(8)
C16A 0.0560(14) 0.0221(9) 0.0230(10) 0.0022(9) 0.0082(9) -0.0058(7)
C17A 0.0416(11) 0.0239(9) 0.0215(9) -0.0065(8) -0.0005(8) -0.0018(7)
C18A 0.0281(10) 0.0209(9) 0.0226(9) -0.0029(7) 0.0018(7) 0.0004(7)
F2A 0.0444(7) 0.0186(5) 0.0301(6) -0.0004(5) 0.0050(5) 0.0004(4)
F3A 0.0631(9) 0.0283(6) 0.0362(7) 0.0036(6) 0.0067(6) 0.0154(5)
F4A 0.0839(11) 0.0519(8) 0.0196(6) 0.0053(7) 0.0079(6) 0.0110(6)
F5A 0.0579(8) 0.0414(7) 0.0213(6) 0.0035(6) 0.0058(5) -0.0078(5)
F6A 0.0349(6) 0.0187(5) 0.0236(5) 0.0007(4) 0.0014(4) -0.0016(4)
F8A 0.0297(6) 0.0224(5) 0.0387(6) -0.0062(4) 0.0064(5) 0.0019(5)
F9A 0.0262(6) 0.0405(7) 0.0626(8) -0.0108(5) 0.0178(6) -0.0160(6)
F10A 0.0219(6) 0.0422(7) 0.0898(11) 0.0095(5) 0.0040(6) -0.0130(7)
F11A 0.0380(7) 0.0236(6) 0.0514(8) 0.0090(5) 0.0019(6) 0.0043(5)
F12A 0.0253(5) 0.0196(5) 0.0329(6) -0.0012(4) 0.0061(4) 0.0024(4)
F14A 0.0273(6) 0.0321(6) 0.0325(6) 0.0076(5) -0.0022(5) -0.0028(5)
F15A 0.0506(8) 0.0427(7) 0.0435(7) 0.0205(6) 0.0117(6) -0.0048(6)
F16A 0.0818(10) 0.0381(7) 0.0302(7) 0.0118(7) 0.0099(6) -0.0144(6)
F17A 0.0536(8) 0.0374(7) 0.0266(6) -0.0100(6) -0.0068(5) -0.0104(5)
F18A 0.0244(6) 0.0373(6) 0.0302(6) -0.0016(5) -0.0041(4) -0.0074(5)
N1 0.0222(7) 0.0197(7) 0.0201(7) -0.0013(6) 0.0065(6) -0.0021(6)
N2 0.0167(7) 0.0185(7) 0.0187(7) 0.0008(5) 0.0004(5) 0.0005(5)
O1 0.0393(8) 0.0238(7) 0.0219(6) 0.0029(6) 0.0086(6) -0.0044(5)
O2 0.0446(8) 0.0223(7) 0.0286(7) 0.0055(6) 0.0119(6) 0.0017(5)
C2S 0.0280(10) 0.0390(12) 0.0421(12) -0.0067(9) 0.0021(9) 0.0072(10)
C6S 0.0273(10) 0.0381(11) 0.0274(10) 0.0006(8) 0.0015(8) 0.0017(8)
C7S 0.0284(10) 0.0385(11) 0.0288(10) -0.0026(8) 0.0038(8) -0.0021(9)
C3S 0.0358(12) 0.0321(12) 0.0603(15) -0.0035(9) 0.0028(11) 0.0003(11)
C8S 0.0481(13) 0.0343(12) 0.0356(11) 0.0007(10) 0.0103(10) -0.0009(9)
C5S 0.0335(11) 0.0488(13) 0.0287(11) 0.0034(9) -0.0004(8) -0.0047(9)
C4S 0.0354(12) 0.0432(13) 0.0514(14) -0.0011(10) 0.0019(10) -0.0151(11)
C1S 0.0490(14) 0.0543(15) 0.0501(15) 0.0006(12) 0.0070(11) 0.0226(12)
O1S 0.0483(9) 0.0447(9) 0.0248(7) 0.0120(7) 0.0051(6) 0.0017(6)

loop_
_atom_type_symbol
_atom_type_description
_atom_type_scat_dispersion_real
_atom_type_scat_dispersion_imag
_atom_type_scat_source
C C 0.0033 0.0016 'International Tables Vol C Tables 4.2.6.8 and 6.1.1.4'
H H 0.0000 0.0000 'International Tables Vol C Tables 4.2.6.8 and 6.1.1.4'
N N 0.0061 0.0033 'International Tables Vol C Tables 4.2.6.8 and 6.1.1.4'
O O 0.0106 0.0060 'International Tables Vol C Tables 4.2.6.8 and 6.1.1.4'
B B 0.0013 0.0007 'International Tables Vol C Tables 4.2.6.8 and 6.1.1.4'
F F 0.0171 0.0103 'International Tables Vol C Tables 4.2.6.8 and 6.1.1.4'

loop_
_geom_angle_atom_site_label_1
_geom_angle_atom_site_label_2
_geom_angle_atom_site_label_3
_geom_angle_site_symmetry_1
_geom_angle_site_symmetry_3
_geom_angle
N2 B1 C1A . . 109.22(13)
N2 B1 C13A . . 102.52(13)
C1A B1 C13A . . 115.89(14)
N2 B1 C7A . . 109.81(13)
C1A B1 C7A . . 105.59(14)
C13A B1 C7A . . 113.73(14)
O1 C1 N1 . . 120.39(16)
O1 C1 C2 . . 123.56(16)
N1 C1 C2 . . 116.05(14)
C3 C2 C7 . . 120.43(16)
C3 C2 C1 . . 119.58(15)
C7 C2 C1 . . 119.98(15)
C2 C3 C4 . 3_676 120.39(16)
C2 C3 H3 . . 119.8
C4 C3 H3 3_676 . 119.8
C5 C4 C3 . 3_676 120.30(17)
C5 C4 H4 . . 119.9
C3 C4 H4 3_676 . 119.9
C4 C5 C7 . . 120.54(16)
C4 C5 C6 . . 119.23(16)
C7 C5 C6 . . 120.22(15)
O2 C6 N1 . . 120.14(16)
O2 C6 C5 . . 124.00(16)
N1 C6 C5 . . 115.85(15)
C5 C7 C2 . . 121.67(15)
C5 C7 C7 . 3_676 119.22(19)
C2 C7 C7 . 3_676 119.11(19)
N2 C8 C9 . . 122.12(16)
N2 C8 H8 . . 118.9
C9 C8 H8 . . 118.9
C8 C9 C10 . . 119.14(16)
C8 C9 H9 . . 120.4
C10 C9 H9 . . 120.4
C11 C10 C9 . . 118.44(16)
C11 C10 H10 . . 120.8
C9 C10 H10 . . 120.8
C12 C11 C10 . . 120.36(16)
C12 C11 N1 . . 119.14(15)
C10 C11 N1 . . 120.50(15)
N2 C12 C11 . . 120.96(15)
N2 C12 H12 . . 119.5
C11 C12 H12 . . 119.5
C2A C1A C6A . . 113.14(15)
C2A C1A B1 . . 127.41(15)
C6A C1A B1 . . 119.25(15)
F2A C2A C1A . . 120.72(16)
F2A C2A C3A . . 115.32(16)
C1A C2A C3A . . 123.94(17)
F3A C3A C4A . . 120.01(17)
F3A C3A C2A . . 120.29(18)
C4A C3A C2A . . 119.70(17)
F4A C4A C3A . . 120.59(18)
F4A C4A C5A . . 120.16(18)
C3A C4A C5A . . 119.25(17)
F5A C5A C4A . . 120.15(17)
F5A C5A C6A . . 120.56(17)
C4A C5A C6A . . 119.29(17)
F6A C6A C5A . . 115.69(16)
F6A C6A C1A . . 119.62(15)
C5A C6A C1A . . 124.68(16)
C12A C7A C8A . . 113.50(16)
C12A C7A B1 . . 128.32(15)
C8A C7A B1 . . 117.98(15)
F8A C8A C9A . . 116.47(16)
F8A C8A C7A . . 118.96(15)
C9A C8A C7A . . 124.57(17)
F9A C9A C8A . . 121.62(18)
F9A C9A C10A . . 119.72(17)
C8A C9A C10A . . 118.65(17)
F10A C10A C11A . . 119.67(18)
F10A C10A C9A . . 120.54(18)
C11A C10A C9A . . 119.77(17)
F11A C11A C10A . . 120.10(17)
F11A C11A C12A . . 120.53(17)
C10A C11A C12A . . 119.34(17)
F12A C12A C11A . . 114.43(15)
F12A C12A C7A . . 121.48(15)
C11A C12A C7A . . 124.07(16)
C18A C13A C14A . . 113.65(16)
C18A C13A B1 . . 126.97(16)
C14A C13A B1 . . 119.09(15)
F14A C14A C15A . . 116.23(16)
F14A C14A C13A . . 118.98(15)
C15A C14A C13A . . 124.79(17)
F15A C15A C14A . . 121.13(18)
F15A C15A C16A . . 120.07(17)
C14A C15A C16A . . 118.80(18)
F16A C16A C17A . . 120.57(18)
F16A C16A C15A . . 120.40(19)
C17A C16A C15A . . 119.02(17)
F17A C17A C16A . . 119.87(17)
F17A C17A C18A . . 119.79(18)
C16A C17A C18A . . 120.33(18)
F18A C18A C17A . . 114.90(16)
F18A C18A C13A . . 121.69(16)
C17A C18A C13A . . 123.40(18)
C1 N1 C6 . . 126.16(14)
C1 N1 C11 . . 116.92(14)
C6 N1 C11 . . 116.91(14)
C8 N2 C12 . . 118.90(15)
C8 N2 B1 . . 123.20(14)
C12 N2 B1 . . 117.90(13)
C3S C2S C7S . . 119.3(2)
C3S C2S C1S . . 121.3(2)
C7S C2S C1S . . 119.3(2)
O1S C6S C7S . . 124.54(19)
O1S C6S C5S . . 115.47(18)
C7S C6S C5S . . 120.0(2)
C6S C7S C2S . . 119.9(2)
C6S C7S H7S . . 120.0
C2S C7S H7S . . 120.0
C4S C3S C2S . . 120.4(2)
C4S C3S H3S . . 119.8
C2S C3S H3S . . 119.8
O1S C8S H8S1 . . 109.5
O1S C8S H8S2 . . 109.5
H8S1 C8S H8S2 . . 109.5
O1S C8S H8S3 . . 109.5
H8S1 C8S H8S3 . . 109.5
H8S2 C8S H8S3 . . 109.5
C4S C5S C6S . . 119.9(2)
C4S C5S H5S . . 120.1
C6S C5S H5S . . 120.1
C3S C4S C5S . . 120.5(2)
C3S C4S H4S . . 119.7
C5S C4S H4S . . 119.7
C2S C1S H1S1 . . 109.5
C2S C1S H1S2 . . 109.5
H1S1 C1S H1S2 . . 109.5
C2S C1S H1S3 . . 109.5
H1S1 C1S H1S3 . . 109.5
H1S2 C1S H1S3 . . 109.5
C6S O1S C8S . . 117.42(15)

loop_
_geom_bond_atom_site_label_1
_geom_bond_atom_site_label_2
_geom_bond_site_symmetry_2
_geom_bond_distance
B1 N2 . 1.632(2)
B1 C1A . 1.638(2)
B1 C13A . 1.639(3)
B1 C7A . 1.646(3)
C1 O1 . 1.212(2)
C1 N1 . 1.410(2)
C1 C2 . 1.482(2)
C2 C3 . 1.377(2)
C2 C7 . 1.416(2)
C3 C4 3_676 1.402(3)
C3 H3 . 0.95
C4 C5 . 1.378(2)
C4 C3 3_676 1.402(3)
C4 H4 . 0.95
C5 C7 . 1.412(2)
C5 C6 . 1.481(2)
C6 O2 . 1.213(2)
C6 N1 . 1.415(2)
C7 C7 3_676 1.416(3)
C8 N2 . 1.350(2)
C8 C9 . 1.373(2)
C8 H8 . 0.95
C9 C10 . 1.387(3)
C9 H9 . 0.95
C10 C11 . 1.379(2)
C10 H10 . 0.95
C11 C12 . 1.374(2)
C11 N1 . 1.440(2)
C12 N2 . 1.352(2)
C12 H12 . 0.95
C1A C2A . 1.387(2)
C1A C6A . 1.394(2)
C2A F2A . 1.352(2)
C2A C3A . 1.389(3)
C3A F3A . 1.342(2)
C3A C4A . 1.369(3)
C4A F4A . 1.338(2)
C4A C5A . 1.370(3)
C5A F5A . 1.347(2)
C5A C6A . 1.379(3)
C6A F6A . 1.355(2)
C7A C12A . 1.383(2)
C7A C8A . 1.395(2)
C8A F8A . 1.354(2)
C8A C9A . 1.376(3)
C9A F9A . 1.338(2)
C9A C10A . 1.376(3)
C10A F10A . 1.340(2)
C10A C11A . 1.371(3)
C11A F11A . 1.343(2)
C11A C12A . 1.381(2)
C12A F12A . 1.3567(19)
C13A C18A . 1.390(2)
C13A C14A . 1.391(3)
C14A F14A . 1.355(2)
C14A C15A . 1.378(3)
C15A F15A . 1.341(2)
C15A C16A . 1.386(3)
C16A F16A . 1.338(2)
C16A C17A . 1.367(3)
C17A F17A . 1.344(2)
C17A C18A . 1.384(3)
C18A F18A . 1.345(2)
C2S C3S . 1.380(3)
C2S C7S . 1.404(3)
C2S C1S . 1.509(3)
C6S O1S . 1.376(2)
C6S C7S . 1.384(3)
C6S C5S . 1.385(3)
C7S H7S . 0.95
C3S C4S . 1.377(3)
C3S H3S . 0.95
C8S O1S . 1.426(2)
C8S H8S1 . 0.98
C8S H8S2 . 0.98
C8S H8S3 . 0.98
C5S C4S . 1.380(3)
C5S H5S . 0.95
C4S H4S . 0.95
C1S H1S1 . 0.98
C1S H1S2 . 0.98
C1S H1S3 . 0.98
